data_7237196
loop_
_publ_author_name
'Ye, Yingxiang'
'Ma, Zhenlin'
'Chen, Liangji'
'Lin, Haizhen'
'Lin, Quanjie'
'Liu, Lizhen'
'Li, Ziyin'
'Chen, Shimin'
'Zhang, Zhangjing'
'Xiang, Shengchang'

_publ_section_title
;
 Microporous metal--organic frameworks with open metal sites and \p-Lewis
 acidic pore surfaces for recovering ethylene from polyethylene off-gas
;
_journal_issue 42
_journal_name_full 'Journal of Materials Chemistry A'
_journal_page_first 20822
_journal_paper_doi 10.1039/C8TA06923A
_journal_volume 6
_journal_year 2018
_chemical_formula_moiety '0.13(C152 H112 Cu8 N16 O56)'
_chemical_formula_sum 'C19 H14 Cu N2 O7'
_chemical_formula_weight 445.86
_space_group_crystal_system orthorhombic
_space_group_IT_number 74
_space_group_name_Hall '-I 2b 2'
_space_group_name_H-M_alt 'I m m a'
_atom_sites_solution_hydrogens mixed
_atom_sites_solution_primary direct
_audit_creation_date 2017-09-12
_audit_creation_method
;
Olex2 1.2
(compiled 2017.08.10 svn.r3458 for OlexSys, GUI svn.r5381)
;
_audit_update_record
;
2018-06-15 deposited with the CCDC.
2018-10-02 downloaded from the CCDC.
;
_cell_angle_alpha 90
_cell_angle_beta 90
_cell_angle_gamma 90
_cell_formula_units_Z 8
_cell_length_a 15.2262(5)
_cell_length_b 36.4417(13)
_cell_length_c 10.3313(5)
_cell_measurement_reflns_used 5507
_cell_measurement_temperature 150
_cell_measurement_theta_max 72.4160
_cell_measurement_theta_min 4.4150
_cell_volume 5732.5(4)
_computing_molecular_graphics 'Olex2 (Dolomanov et al., 2009)'
_computing_publication_material 'Olex2 (Dolomanov et al., 2009)'
_computing_structure_refinement 'ShelXL (Sheldrick, 2015)'
_computing_structure_solution 'ShelXS (Sheldrick, 2008)'
_diffrn_ambient_temperature 150
_diffrn_measured_fraction_theta_full 0.990
_diffrn_measured_fraction_theta_max 0.975
_diffrn_measurement_device_type 'multiwire proportional'
_diffrn_measurement_method 'phi and omega scans'
_diffrn_radiation_monochromator graphite
_diffrn_radiation_type CuK\a
_diffrn_radiation_wavelength 1.54178
_diffrn_reflns_av_R_equivalents 0.0431
_diffrn_reflns_av_unetI/netI 0.0293
_diffrn_reflns_Laue_measured_fraction_full 0.990
_diffrn_reflns_Laue_measured_fraction_max 0.975
_diffrn_reflns_limit_h_max 18
_diffrn_reflns_limit_h_min -12
_diffrn_reflns_limit_k_max 44
_diffrn_reflns_limit_k_min -44
_diffrn_reflns_limit_l_max 12
_diffrn_reflns_limit_l_min -12
_diffrn_reflns_number 14265
_diffrn_reflns_point_group_measured_fraction_full 0.990
_diffrn_reflns_point_group_measured_fraction_max 0.975
_diffrn_reflns_theta_full 67.679
_diffrn_reflns_theta_max 73.854
_diffrn_reflns_theta_min 4.448
_exptl_absorpt_coefficient_mu 1.348
_exptl_absorpt_correction_type none
_exptl_crystal_colour green
_exptl_crystal_density_diffrn 1.033
_exptl_crystal_description block
_exptl_crystal_F_000 1816
_exptl_crystal_size_max 0.25
_exptl_crystal_size_mid 0.25
_exptl_crystal_size_min 0.2
_refine_diff_density_max 0.400
_refine_diff_density_min -0.463
_refine_diff_density_rms 0.054
_refine_ls_extinction_method none
_refine_ls_goodness_of_fit_ref 1.079
_refine_ls_hydrogen_treatment constr
_refine_ls_matrix_type full
_refine_ls_number_parameters 153
_refine_ls_number_reflns 2997
_refine_ls_number_restraints 48
_refine_ls_restrained_S_all 1.106
_refine_ls_R_factor_all 0.0479
_refine_ls_R_factor_gt 0.0412
_refine_ls_shift/su_max 0.001
_refine_ls_shift/su_mean 0.000
_refine_ls_structure_factor_coef Fsqd
_refine_ls_weighting_details
;
 w=1/[\s^2^(Fo^2^)+(0.0770P)^2^+1.0330P]
 where P=(Fo^2^+2Fc^2^)/3
;
_refine_ls_weighting_scheme calc
_refine_ls_wR_factor_gt 0.1189
_refine_ls_wR_factor_ref 0.1241
_reflns_Friedel_coverage 0.000
_reflns_number_gt 2451
_reflns_number_total 2997
_reflns_threshold_expression 'I > 2\s(I)'
_cod_data_source_file c8ta06923a2.cif
_cod_data_source_block FJU-102-Cu
_cod_database_code 7237196
_shelxl_version_number 2013-2
_shelx_space_group_comment
;
The symmetry employed for this shelxl refinement is uniquely defined
by the following loop, which should always be used as a source of
symmetry information in preference to the above space-group names.
They are only intended as comments.
;
_olex2_refinement_description
;
1. Fixed Uiso
 At 1.2 times of:
  All C(H) groups
 At 1.5 times of:
  All C(H,H,H) groups
2. Uiso/Uaniso restraints and constraints
O4 \\sim C11 \\sim C10 \\sim N2 \\sim C12 \\sim C13: within 1.7A with sigma of
0.04 and sigma for terminal atoms of 0.08
Uanis(C12) \\sim Ueq, Uanis(N2) \\sim Ueq, Uanis(C10) \\sim Ueq, Uanis(C13)
\\sim Ueq: with sigma of 0.01 and sigma for terminal atoms of 0.02
3. Others
 Fixed Sof: C11(0.5) H13A(0.5) H13B(0.5) H13C(0.5) C10(0.5) H10A(0.5)
 H10B(0.5) H10C(0.5) C12(0.5) H12A(0.5) H12B(0.5) H12C(0.5)
4.a Riding coordinates:
 C13(H13A,H13B,H13C), C10(H10A,H10B,H10C), C12(H12A,H12B,H12C)
4.b Aromatic/amide H refined with riding coordinates:
 C3(H3), C4(H4), C9(H9)
;
_olex2_submission_special_instructions 'No special instructions were received'

loop_
_space_group_symop_operation_xyz
'x, y, z'
'-x, -y+1/2, z'
'x, -y, -z'
'-x, y+1/2, -z'
'x+1/2, y+1/2, z+1/2'
'-x+1/2, -y+1, z+1/2'
'x+1/2, -y+1/2, -z+1/2'
'-x+1/2, y+1, -z+1/2'
'-x, -y, -z'
'x, y-1/2, -z'
'-x, y, z'
'x, -y-1/2, z'
'-x+1/2, -y+1/2, -z+1/2'
'x+1/2, y, -z+1/2'
'-x+1/2, y+1/2, z+1/2'
'x+1/2, -y, z+1/2'

loop_
_atom_site_label
_atom_site_type_symbol
_atom_site_fract_x
_atom_site_fract_y
_atom_site_fract_z
_atom_site_U_iso_or_equiv
_atom_site_adp_type
_atom_site_occupancy
_atom_site_site_symmetry_order
_atom_site_calc_flag
_atom_site_refinement_flags_posn
_atom_site_refinement_flags_adp
_atom_site_refinement_flags_occupancy
Cu1 Cu 0.5000 0.47470(2) 0.09320(4) 0.02925(15) Uani 1 2 d S T P
O1 O 0.40758(9) 0.50713(4) 0.15982(16) 0.0422(3) Uani 1 1 d . . .
O2 O 0.41141(10) 0.55122(4) 0.00731(16) 0.0445(4) Uani 1 1 d . . .
C1 C 0.38298(13) 0.53701(5) 0.1095(2) 0.0363(4) Uani 1 1 d . . .
C7 C 0.2500 0.73048(7) 0.2500 0.0461(7) Uani 1 2 d S T P
C3 C 0.2500 0.53847(7) 0.2500 0.0367(6) Uani 1 2 d S T P
H3 H 0.2500 0.5130 0.2500 0.044 Uiso 1 2 calc RS T P
N1 N 0.2500 0.65386(6) 0.2500 0.0466(7) Uani 1 2 d S T P
C2 C 0.31284(12) 0.55736(5) 0.1803(2) 0.0371(4) Uani 1 1 d . . .
O3 O 0.1488(2) 0.65331(5) 0.0900(3) 0.0962(9) Uani 1 1 d . . .
C4 C 0.31157(14) 0.59569(5) 0.1772(2) 0.0429(5) Uani 1 1 d . . .
H4 H 0.3517 0.6086 0.1267 0.051 Uiso 1 1 calc R . .
C5 C 0.2500 0.61405(7) 0.2500 0.0446(7) Uani 1 2 d S T P
C8 C 0.19441(17) 0.71194(6) 0.1632(3) 0.0548(6) Uani 1 1 d . . .
C6 C 0.19466(19) 0.67103(6) 0.1624(3) 0.0574(6) Uani 1 1 d . . .
C9 C 0.1407(2) 0.73050(7) 0.0821(4) 0.0774(10) Uani 1 1 d . . .
H9 H 0.1037 0.7177 0.0263 0.093 Uiso 1 1 calc R . .
O4 O 0.5000 0.43862(6) 0.2532(2) 0.0551(6) Uani 1 2 d S TU P
N2 N 0.5000 0.43676(16) 0.4659(4) 0.1123(18) Uani 1 2 d S TU P
C11 C 0.5272(3) 0.43738(13) 0.3606(5) 0.0528(13) Uani 0.5 1 d . U .
C13 C 0.5000 0.4284(3) 0.5959(6) 0.178(5) Uani 1 2 d S TU P
H13A H 0.5594 0.4258 0.6256 0.267 Uiso 0.5 1 d R . .
H13B H 0.4693 0.4453 0.6507 0.267 Uiso 0.5 1 d R . .
H13C H 0.4713 0.4049 0.5986 0.267 Uiso 0.5 1 d R . .
C10 C 0.6303(6) 0.4339(3) 0.3613(10) 0.098(2) Uani 0.5 1 d . U .
H10A H 0.6512 0.4331 0.4489 0.148 Uiso 0.5 1 d R . .
H10B H 0.6470 0.4118 0.3172 0.148 Uiso 0.5 1 d R . .
H10C H 0.6555 0.4546 0.3177 0.148 Uiso 0.5 1 d R . .
C12 C 0.3886(7) 0.4415(4) 0.4560(12) 0.126(4) Uani 0.5 1 d . U .
H12A H 0.3723 0.4502 0.3715 0.190 Uiso 0.5 1 d R . .
H12B H 0.3664 0.4171 0.4685 0.190 Uiso 0.5 1 d R . .
H12C H 0.3643 0.4575 0.5206 0.190 Uiso 0.5 1 d R . .

loop_
_atom_site_aniso_label
_atom_site_aniso_U_11
_atom_site_aniso_U_22
_atom_site_aniso_U_33
_atom_site_aniso_U_23
_atom_site_aniso_U_13
_atom_site_aniso_U_12
Cu1 0.0228(2) 0.0237(2) 0.0413(3) 0.00134(14) 0.000 0.000
O1 0.0359(7) 0.0334(7) 0.0572(9) 0.0027(6) 0.0121(6) 0.0045(5)
O2 0.0424(7) 0.0334(6) 0.0578(9) 0.0052(6) 0.0160(7) 0.0068(6)
C1 0.0273(8) 0.0273(8) 0.0542(12) -0.0021(8) 0.0060(8) -0.0033(7)
C7 0.0494(16) 0.0265(15) 0.062(2) 0.000 0.0167(15) 0.000
C3 0.0310(13) 0.0237(11) 0.0554(17) 0.000 0.0062(12) 0.000
N1 0.0497(14) 0.0235(11) 0.0665(18) 0.000 0.0189(13) 0.000
C2 0.0324(9) 0.0277(9) 0.0512(12) -0.0011(8) 0.0059(9) 0.0008(7)
O3 0.128(2) 0.0298(9) 0.131(2) -0.0044(10) -0.0520(17) -0.0014(11)
C4 0.0407(10) 0.0284(9) 0.0596(13) 0.0004(9) 0.0149(10) -0.0040(8)
C5 0.0475(16) 0.0238(12) 0.062(2) 0.000 0.0133(14) 0.000
C8 0.0618(14) 0.0265(9) 0.0760(17) 0.0000(10) 0.0036(13) -0.0006(10)
C6 0.0678(15) 0.0262(10) 0.0781(18) -0.0013(10) -0.0014(14) -0.0015(10)
C9 0.095(2) 0.0332(14) 0.103(3) -0.0015(13) -0.0299(19) -0.0025(13)
O4 0.0772(16) 0.0391(11) 0.0489(14) 0.0118(10) 0.000 0.000
N2 0.166(5) 0.116(4) 0.055(2) 0.006(2) 0.000 0.000
C11 0.062(3) 0.049(2) 0.047(2) 0.010(2) -0.0106(19) -0.0016(18)
C13 0.249(11) 0.233(11) 0.052(3) -0.018(5) 0.000 0.000
C10 0.071(4) 0.109(5) 0.115(6) 0.026(5) -0.012(4) 0.002(4)
C12 0.101(6) 0.153(8) 0.126(7) 0.016(6) 0.035(6) 0.041(5)

loop_
_atom_type_symbol
_atom_type_description
_atom_type_scat_dispersion_real
_atom_type_scat_dispersion_imag
_atom_type_scat_source
C C 0.0181 0.0091 'International Tables Vol C Tables 4.2.6.8 and 6.1.1.4'
H H 0.0000 0.0000 'International Tables Vol C Tables 4.2.6.8 and 6.1.1.4'
Cu Cu -1.9646 0.5888 'International Tables Vol C Tables 4.2.6.8 and 6.1.1.4'
N N 0.0311 0.0180 'International Tables Vol C Tables 4.2.6.8 and 6.1.1.4'
O O 0.0492 0.0322 'International Tables Vol C Tables 4.2.6.8 and 6.1.1.4'

loop_
_geom_angle_atom_site_label_1
_geom_angle_atom_site_label_2
_geom_angle_atom_site_label_3
_geom_angle
_geom_angle_site_symmetry_1
_geom_angle_site_symmetry_3
O1 Cu1 Cu1 80.61(5) . 9_665
O1 Cu1 Cu1 80.61(5) 11_655 9_665
O1 Cu1 O1 91.63(9) . 11_655
O1 Cu1 O4 95.77(7) 11_655 .
O1 Cu1 O4 95.76(7) . .
O2 Cu1 Cu1 87.15(5) 9_665 9_665
O2 Cu1 Cu1 87.15(5) 3_565 9_665
O2 Cu1 O1 167.47(7) 3_565 11_655
O2 Cu1 O1 89.00(7) 9_665 11_655
O2 Cu1 O1 89.00(7) 3_565 .
O2 Cu1 O1 167.48(7) 9_665 .
O2 Cu1 O2 87.72(10) 3_565 9_665
O2 Cu1 O4 96.62(7) 3_565 .
O2 Cu1 O4 96.62(7) 9_665 .
O4 Cu1 Cu1 174.75(7) . 9_665
C1 O1 Cu1 125.97(14) . .
C1 O2 Cu1 119.22(13) . 9_665
O1 C1 C2 116.04(18) . .
O2 C1 O1 126.90(19) . .
O2 C1 C2 117.05(18) . .
C8 C7 C7 118.73(14) 8_545 13_565
C8 C7 C7 118.72(14) . 13_565
C8 C7 C8 122.6(3) . 8_545
C2 C3 C2 120.2(2) . 8_545
C6 N1 C5 116.83(13) . .
C6 N1 C5 116.82(13) 8_545 .
C6 N1 C6 126.3(3) . 8_545
C3 C2 C1 120.24(17) . .
C3 C2 C4 120.05(18) . .
C4 C2 C1 119.71(18) . .
C5 C4 C2 118.88(19) . .
C4 C5 N1 119.10(13) 8_545 .
C4 C5 N1 119.10(13) . .
C4 C5 C4 121.8(3) . 8_545
C7 C8 C6 118.9(2) . .
C9 C8 C7 121.3(2) . .
C9 C8 C6 119.9(2) . .
N1 C6 C8 116.7(2) . .
O3 C6 N1 120.9(2) . .
O3 C6 C8 122.4(3) . .
C8 C9 C9 119.99(15) . 12_575
C11 O4 Cu1 139.1(3) 11_655 .
C11 O4 Cu1 139.1(3) . .
C11 O4 C11 40.9(5) 11_655 .
C11 N2 C11 41.7(5) 11_655 .
C11 N2 C13 156.2(4) 11_655 .
C11 N2 C13 156.2(4) . .
C11 N2 C12 65.7(5) . 11_655
C11 N2 C12 107.2(6) 11_655 11_655
C11 N2 C12 107.2(6) . .
C11 N2 C12 65.7(5) 11_655 .
C13 N2 C12 94.6(5) . 11_655
C13 N2 C12 94.6(5) . .
C12 N2 C12 166.4(9) 11_655 .
O4 C11 C10 110.8(5) . .
O4 C11 C12 147.2(6) . 11_655
N2 C11 O4 138.7(5) . .
N2 C11 C10 110.5(5) . .
N2 C11 C12 73.5(5) . 11_655
C11 C11 O4 69.5(2) 11_655 .
C11 C11 N2 69.1(2) 11_655 .
C11 C11 C10 175.4(4) 11_655 .
C11 C11 C12 142.1(5) 11_655 11_655
C10 C11 C12 38.6(5) . 11_655
C12 C10 C11 73.2(8) 11_655 .
C11 C12 N2 40.8(3) 11_655 .
C10 C12 N2 107.4(10) 11_655 .
C10 C12 C11 68.2(8) 11_655 11_655

loop_
_geom_bond_atom_site_label_1
_geom_bond_atom_site_label_2
_geom_bond_distance
_geom_bond_site_symmetry_2
Cu1 Cu1 2.6659(7) 9_665
Cu1 O1 1.9624(14) 11_655
Cu1 O1 1.9623(14) .
Cu1 O2 1.9469(15) 9_665
Cu1 O2 1.9469(15) 3_565
Cu1 O4 2.112(2) .
O1 C1 1.263(3) .
O2 Cu1 1.9468(15) 9_665
O2 C1 1.253(3) .
C1 C2 1.492(3) .
C7 C7 1.423(5) 13_565
C7 C8 1.406(3) .
C7 C8 1.406(3) 8_545
C3 C2 1.381(2) 8_545
C3 C2 1.381(2) .
N1 C5 1.451(3) .
N1 C6 1.386(3) 8_545
N1 C6 1.386(3) .
C2 C4 1.397(3) .
O3 C6 1.210(4) .
C4 C5 1.376(2) .
C5 C4 1.376(2) 8_545
C8 C6 1.491(3) .
C8 C9 1.353(4) .
C9 C9 1.422(5) 12_575
O4 C11 1.186(5) 11_655
O4 C11 1.186(5) .
N2 C11 1.164(6) 11_655
N2 C11 1.164(6) .
N2 C13 1.377(8) .
N2 C12 1.708(10) 11_655
N2 C12 1.708(10) .
C11 C11 0.829(10) 11_655
C11 C10 1.574(10) .
C11 C12 1.624(11) 11_655
C10 C12 1.057(15) 11_655
C12 C11 1.624(10) 11_655
C12 C10 1.057(15) 11_655
